data_7047908
loop_
_publ_author_name
'Selivanov, N. I.'
'Murashkina, A. A.'
'Kevorkyants, R.'
'Emeline, A. V.'
'Bahnemann, D. W.'

_publ_section_title
;
 Pyridinium lead tribromide and pyridinium lead triiodide:
 quasi-one-dimensional perovskites with an optically active aromatic
 \p-system.
;
_journal_issue 45
_journal_name_full 'Dalton transactions (Cambridge, England : 2003)'
_journal_page_first 16313
_journal_page_last 16319
_journal_paper_doi 10.1039/c8dt03041c
_journal_volume 47
_journal_year 2018
_chemical_formula_moiety '0.5(I6 Pb2), C5 H6 N'
_chemical_formula_sum 'C5 H6 I3 N Pb'
_chemical_formula_weight 668.00
_space_group_crystal_system orthorhombic
_space_group_IT_number 62
_space_group_name_Hall '-P 2ac 2n'
_space_group_name_H-M_alt 'P n m a'
_symmetry_space_group_name_Hall '-P 2ac 2n'
_symmetry_space_group_name_H-M 'P n m a'
_atom_sites_solution_hydrogens geom
_atom_sites_solution_primary iterative
_audit_creation_date 2018-09-19
_audit_creation_method
;
Olex2 1.2
(compiled 2018.05.29 svn.r3508 for OlexSys, GUI svn.r5506)
;
_cell_angle_alpha 90
_cell_angle_beta 90
_cell_angle_gamma 90
_cell_formula_units_Z 4
_cell_length_a 14.9049(4)
_cell_length_b 8.0660(2)
_cell_length_c 9.5902(3)
_cell_measurement_reflns_used 2055
_cell_measurement_temperature 100(2)
_cell_measurement_theta_max 31.1740
_cell_measurement_theta_min 3.3200
_cell_volume 1152.96(6)
_computing_cell_refinement
;
CrysAlisPro, Agilent Technologies,
Version 1.171.36.32 (release 02-08-2013 CrysAlis171 .NET)
(compiled Aug  2 2013,16:46:58)
;
_computing_data_collection
;
CrysAlisPro, Agilent Technologies,
Version 1.171.36.32 (release 02-08-2013 CrysAlis171 .NET)
(compiled Aug  2 2013,16:46:58)
;
_computing_data_reduction
;
CrysAlisPro, Agilent Technologies,
Version 1.171.36.32 (release 02-08-2013 CrysAlis171 .NET)
(compiled Aug  2 2013,16:46:58)
;
_computing_molecular_graphics 'Olex2 (Dolomanov et al., 2009)'
_computing_publication_material 'Olex2 (Dolomanov et al., 2009)'
_computing_structure_refinement 'ShelXL (Sheldrick, 2015)'
_computing_structure_solution
;
Superflip (Palatinus & Chapuis, 2007;Palatinus & van der Lee, 2008;
Palatinus et al., 2012)
;
_diffrn_ambient_temperature 100(2)
_diffrn_detector_area_resol_mean 16.2096
_diffrn_measured_fraction_theta_full 0.999
_diffrn_measured_fraction_theta_max 0.999
_diffrn_measurement_details
;
#__ type_ start__ end____ width___ exp.time_
  1 omega  -94.00  -36.00   1.0000    7.0000
omega____ theta____ kappa____ phi______ frames
    -      -23.3621 -178.0000 -120.0000 58

#__ type_ start__ end____ width___ exp.time_
  2 omega  -91.00  -40.00   1.0000    7.0000
omega____ theta____ kappa____ phi______ frames
    -      -23.3621 -178.0000   90.0000 51

#__ type_ start__ end____ width___ exp.time_
  3 omega   17.00   76.00   1.0000    7.0000
omega____ theta____ kappa____ phi______ frames
    -       24.2996   77.0000   90.0000 59

#__ type_ start__ end____ width___ exp.time_
  4 omega  -90.00  -46.00   1.0000    7.0000
omega____ theta____ kappa____ phi______ frames
    -      -23.3621 -178.0000  -30.0000 44

#__ type_ start__ end____ width___ exp.time_
  5 omega  -44.00  -18.00   1.0000    7.0000
omega____ theta____ kappa____ phi______ frames
    -      -23.3621   77.0000  150.0000 26
;
_diffrn_measurement_device_type 'Xcalibur, Eos'
_diffrn_measurement_method '\w scans'
_diffrn_orient_matrix_UB_11 -0.0221747000
_diffrn_orient_matrix_UB_12 0.0157753000
_diffrn_orient_matrix_UB_13 0.0641593000
_diffrn_orient_matrix_UB_21 0.0057463000
_diffrn_orient_matrix_UB_22 0.0863472000
_diffrn_orient_matrix_UB_23 -0.0102769000
_diffrn_orient_matrix_UB_31 -0.0417074000
_diffrn_orient_matrix_UB_32 0.0035363000
_diffrn_orient_matrix_UB_33 -0.0355013000
_diffrn_radiation_monochromator graphite
_diffrn_radiation_type MoK\a
_diffrn_radiation_wavelength 0.71073
_diffrn_reflns_av_R_equivalents 0.0347
_diffrn_reflns_av_unetI/netI 0.0311
_diffrn_reflns_Laue_measured_fraction_full 0.999
_diffrn_reflns_Laue_measured_fraction_max 0.999
_diffrn_reflns_limit_h_max 15
_diffrn_reflns_limit_h_min -19
_diffrn_reflns_limit_k_max 10
_diffrn_reflns_limit_k_min -10
_diffrn_reflns_limit_l_max 10
_diffrn_reflns_limit_l_min -12
_diffrn_reflns_number 5028
_diffrn_reflns_point_group_measured_fraction_full 0.999
_diffrn_reflns_point_group_measured_fraction_max 0.999
_diffrn_reflns_theta_full 25.242
_diffrn_reflns_theta_max 27.495
_diffrn_reflns_theta_min 2.733
_diffrn_source 'Enhance (Mo) X-ray Source'
_exptl_absorpt_coefficient_mu 22.610
_exptl_absorpt_correction_T_max 1.00000
_exptl_absorpt_correction_T_min 0.25185
_exptl_absorpt_correction_type multi-scan
_exptl_absorpt_process_details
;
CrysAlisPro, Agilent Technologies,
Version 1.171.36.32 (release 02-08-2013 CrysAlis171 .NET)
(compiled Aug  2 2013,16:46:58)
Empirical absorption correction using spherical harmonics,
 implemented in SCALE3 ABSPACK scaling algorithm.
;
_exptl_crystal_colour yellow
_exptl_crystal_colour_primary yellow
_exptl_crystal_density_diffrn 3.848
_exptl_crystal_description prism
_exptl_crystal_F_000 1136
_exptl_crystal_size_max 0.2
_exptl_crystal_size_mid 0.15
_exptl_crystal_size_min 0.15
_refine_diff_density_max 1.784
_refine_diff_density_min -3.300
_refine_diff_density_rms 0.405
_refine_ls_extinction_method none
_refine_ls_goodness_of_fit_ref 1.136
_refine_ls_hydrogen_treatment constr
_refine_ls_matrix_type full
_refine_ls_number_parameters 52
_refine_ls_number_reflns 1417
_refine_ls_number_restraints 0
_refine_ls_restrained_S_all 1.136
_refine_ls_R_factor_all 0.0337
_refine_ls_R_factor_gt 0.0306
_refine_ls_shift/su_max 0.000
_refine_ls_shift/su_mean 0.000
_refine_ls_structure_factor_coef Fsqd
_refine_ls_weighting_details 'w=1/[\s^2^(Fo^2^)+(0.0265P)^2^+14.6456P] where P=(Fo^2^+2Fc^2^)/3'
_refine_ls_weighting_scheme calc
_refine_ls_wR_factor_gt 0.0717
_refine_ls_wR_factor_ref 0.0732
_reflns_Friedel_coverage 0.000
_reflns_number_gt 1314
_reflns_number_total 1417
_reflns_threshold_expression 'I > 2\s(I)'
_cod_data_source_file c8dt03041c2.cif
_cod_data_source_block 4_pbi3
_cod_depositor_comments 'Adding full bibliography for 7047908--7047909.cif.'
_cod_database_code 7047908
_shelx_shelxl_version_number 2014/7
_chemical_oxdiff_formula 'C5 H6 N Pb I3'
_shelx_space_group_comment
;
The symmetry employed for this shelxl refinement is uniquely defined
by the following loop, which should always be used as a source of
symmetry information in preference to the above space-group names.
They are only intended as comments.
;
_shelx_estimated_absorpt_t_max 0.133
_shelx_estimated_absorpt_t_min 0.093
_reflns_odcompleteness_completeness 99.78
_reflns_odcompleteness_iscentric 1
_reflns_odcompleteness_theta 28.98
_olex2_refinement_description
;
1. Fixed Uiso
 At 1.2 times of:
  All C(H) groups, All C(H,H) groups, All N(H) groups
2. Shared sites
{C3, N4}
3. Uiso/Uaniso restraints and constraints
Uanis(C3) = Uanis(N4)
4. Others
 Fixed Sof: C3(0.5) H3(0.5) N4(0.5) H4(0.5) H1B(0.5) H1A(0.5)
5.a Aromatic/amide H refined with riding coordinates:
 C3(H3), N4(H4), C1(H1B), C1(H1A), C2(H2)
;
_olex2_submission_special_instructions 'No special instructions were received'

loop_
_space_group_symop_operation_xyz
'x, y, z'
'-x+1/2, -y, z+1/2'
'x+1/2, -y+1/2, -z+1/2'
'-x, y+1/2, -z'
'-x, -y, -z'
'x-1/2, y, -z-1/2'
'-x-1/2, y-1/2, z-1/2'
'x, -y-1/2, z'

loop_
_atom_site_label
_atom_site_type_symbol
_atom_site_fract_x
_atom_site_fract_y
_atom_site_fract_z
_atom_site_U_iso_or_equiv
_atom_site_adp_type
_atom_site_occupancy
_atom_site_site_symmetry_order
_atom_site_calc_flag
_atom_site_refinement_flags_posn
_atom_site_refinement_flags_adp
_atom_site_refinement_flags_occupancy
_atom_site_disorder_assembly
_atom_site_disorder_group
Pb1 Pb 0.5000 0.5000 0.5000 0.01025(12) Uani 1 2 d S T P . .
I1 I 0.60955(5) 0.7500 0.69658(7) 0.01855(18) Uani 1 2 d S T P . .
I2 I 0.33529(5) 0.7500 0.54016(7) 0.01480(16) Uani 1 2 d S T P . .
I3 I 0.44274(5) 0.2500 0.75326(8) 0.0324(2) Uani 1 2 d S T P . .
C3 C 0.3945(5) 0.8333(9) 0.9238(7) 0.0208(16) Uani 0.5 1 d . . . A 2
H3 H 0.4267 0.8912 0.8536 0.025 Uiso 0.5 1 calc R . . A 2
N4 N 0.3945(5) 0.8333(9) 0.9238(7) 0.0208(16) Uani 0.5 1 d . . . A 1
H4 H 0.4244 0.8869 0.8587 0.025 Uiso 0.5 1 calc R . . A 1
C1 C 0.3497(6) 0.9192(11) 1.0214(8) 0.0196(17) Uani 1 1 d . . . . .
H1B H 0.3508 1.0370 1.0203 0.024 Uiso 0.5 1 calc R . . A 2
H1A H 0.3508 1.0370 1.0203 0.024 Uiso 0.5 1 calc R . . A 1
C2 C 0.3022(5) 0.8368(11) 1.1228(8) 0.0200(17) Uani 1 1 d . . . . .
H2 H 0.2699 0.8966 1.1918 0.024 Uiso 1 1 calc R . . . .

loop_
_atom_site_aniso_label
_atom_site_aniso_U_11
_atom_site_aniso_U_22
_atom_site_aniso_U_33
_atom_site_aniso_U_23
_atom_site_aniso_U_13
_atom_site_aniso_U_12
Pb1 0.0101(2) 0.0101(2) 0.0105(2) -0.00041(13) 0.00045(14) 0.00000(14)
I1 0.0132(4) 0.0295(4) 0.0129(3) 0.000 -0.0049(3) 0.000
I2 0.0077(3) 0.0198(3) 0.0169(3) 0.000 0.0019(3) 0.000
I3 0.0104(4) 0.0775(7) 0.0094(3) 0.000 0.0018(3) 0.000
C3 0.028(4) 0.019(4) 0.016(3) 0.006(3) 0.001(3) -0.004(3)
N4 0.028(4) 0.019(4) 0.016(3) 0.006(3) 0.001(3) -0.004(3)
C1 0.021(4) 0.016(4) 0.021(4) -0.002(3) 0.000(3) 0.005(3)
C2 0.013(4) 0.031(5) 0.016(4) -0.006(3) 0.001(3) 0.002(3)

loop_
_atom_type_symbol
_atom_type_description
_atom_type_scat_dispersion_real
_atom_type_scat_dispersion_imag
_atom_type_scat_source
C C 0.0033 0.0016 'International Tables Vol C Tables 4.2.6.8 and 6.1.1.4'
H H 0.0000 0.0000 'International Tables Vol C Tables 4.2.6.8 and 6.1.1.4'
I I -0.4742 1.8119 'International Tables Vol C Tables 4.2.6.8 and 6.1.1.4'
N N 0.0061 0.0033 'International Tables Vol C Tables 4.2.6.8 and 6.1.1.4'
Pb Pb -3.3944 10.1111 'International Tables Vol C Tables 4.2.6.8 and 6.1.1.4'

loop_
_geom_angle_atom_site_label_1
_geom_angle_atom_site_label_2
_geom_angle_atom_site_label_3
_geom_angle
_geom_angle_site_symmetry_1
_geom_angle_site_symmetry_3
I1 Pb1 I1 180.0 5_666 .
I1 Pb1 I3 94.820(15) 5_666 5_666
I1 Pb1 I3 94.819(15) . .
I1 Pb1 I3 85.181(15) . 5_666
I1 Pb1 I3 85.180(15) 5_666 .
I2 Pb1 I1 94.379(15) 5_666 .
I2 Pb1 I1 85.621(15) . .
I2 Pb1 I1 85.621(15) 5_666 5_666
I2 Pb1 I1 94.379(15) . 5_666
I2 Pb1 I2 180.0 . 5_666
I2 Pb1 I3 84.320(15) . 5_666
I2 Pb1 I3 84.321(15) 5_666 .
I2 Pb1 I3 95.679(15) . .
I2 Pb1 I3 95.679(15) 5_666 5_666
I3 Pb1 I3 180.0 5_666 .
Pb1 I1 Pb1 77.912(16) . 4_656
Pb1 I2 Pb1 78.118(16) 4_656 .
Pb1 I3 Pb1 76.143(16) 4_646 .
C1 C3 C3 121.1(5) . 8_575
C1 N4 N4 121.1(5) . 8_575
C3 C1 C2 120.0(8) . .
N4 C1 C2 120.0(8) . .
C1 C2 C2 118.9(5) . 8_575

loop_
_geom_bond_atom_site_label_1
_geom_bond_atom_site_label_2
_geom_bond_distance
_geom_bond_site_symmetry_2
Pb1 I1 3.2073(5) 5_666
Pb1 I1 3.2073(5) .
Pb1 I2 3.2002(5) .
Pb1 I2 3.2002(5) 5_666
Pb1 I3 3.2701(6) .
Pb1 I3 3.2701(6) 5_666
I1 Pb1 3.2073(5) 4_656
I2 Pb1 3.2002(5) 4_656
I3 Pb1 3.2701(6) 4_646
C3 C3 1.343(14) 8_575
C3 C1 1.343(11) .
N4 N4 1.343(14) 8_575
N4 C1 1.343(11) .
C1 C2 1.375(12) .
C2 C2 1.400(18) 8_575
